data_1571139
loop_
_publ_author_name
'Patyk-Ka&#x17a;mierczak, Ewa'
'Izquierdo-Ruiz, Fernando'
'Lobato, Alvaro'
'Ka&#x17a;mierczak, Micha&#x142;'
'Moszczy&#x144;ska, Ida'
'Olejniczak, Anna'
'Recio, J. Manuel'

_publ_section_title
;
 The curious case of proton migration under pressure in the malonic acid
 and 4,4'-bipyridine cocrystal.
;
_journal_coeditor_code YC5045
_journal_issue 2
_journal_name_full IUCrJ
_journal_page_first 168
_journal_page_last 181
_journal_paper_doi 10.1107/S2052252524000344
_journal_volume 11
_journal_year 2024
_chemical_formula_moiety 'C3 H3.599 O4, C10 H8.401 N2'
_chemical_formula_sum 'C13 H12 N2 O4'
_chemical_formula_weight 260.25
_chemical_name_systematic 'Malonic acid 4,4'-bipyridyl'
_space_group_crystal_system monoclinic
_space_group_IT_number 15
_space_group_name_Hall '-C 2yc'
_space_group_name_H-M_alt 'C 1 2/c 1'
_atom_sites_solution_hydrogens geom
_audit_creation_date 2022-08-08
_audit_creation_method
;
Olex2 1.5
(compiled 2022.04.07 svn.rca3783a0 for OlexSys, GUI svn.r6498)
;
_cell_angle_alpha 90
_cell_angle_beta 106.16(7)
_cell_angle_gamma 90
_cell_formula_units_Z 4
_cell_length_a 19.662(9)
_cell_length_b 3.7264(6)
_cell_length_c 15.211(10)
_cell_measurement_reflns_used 563
_cell_measurement_temperature 298(2)
_cell_measurement_theta_max 21.3690
_cell_measurement_theta_min 4.3940
_cell_volume 1070.5(10)
_computing_cell_refinement 'CrysAlisPro 1.171.41.93a (Rigaku OD, 2020)'
_computing_data_collection 'CrysAlisPro 1.171.41.93a (Rigaku OD, 2020)'
_computing_data_reduction 'CrysAlisPro 1.171.41.93a (Rigaku OD, 2020)'
_computing_molecular_graphics 'Olex2 1.5 (Dolomanov et al., 2009)'
_computing_publication_material 'Olex2 1.5 (Dolomanov et al., 2009)'
_computing_structure_refinement 'SHELXL 2014/7 (Sheldrick, 2015)'
_diffrn_ambient_pressure 1950000(20000)
_diffrn_ambient_temperature 298(2)
_diffrn_detector 'CCD plate'
_diffrn_detector_area_resol_mean 16.1544
_diffrn_detector_type Eos
_diffrn_measured_fraction_theta_full 0.530
_diffrn_measured_fraction_theta_max 0.443
_diffrn_measurement_details
;
List of Runs (angles in degrees, time in seconds):

  # Type    Start    End  Width  t~exp~   \w     \q     \k     \f   Frames
--------------------------------------------------------------------------
  1  \f    -45.00  24.60   0.80   30.00   0.00 -25.00   0.00    --    87
  2  \f    135.00 204.60   0.80   30.00   0.00 -25.00   0.00    --    87
  3  \f    155.00 221.40   0.80   30.00   0.00  25.00   0.00    --    83
  4  \f    -25.00  39.80   0.80   30.00   0.00  25.00   0.00    --    81
  5  \w    -29.00  28.60   0.80   30.00    --   30.00  39.46 -12.90   72
  6  \w    -29.00  28.60   0.80   30.00    --   30.00  39.46 167.10   72
  7  \w    -60.00  20.00   0.80   30.00    --  -30.00  39.46 167.10  100
  8  \w    -55.00  14.60   0.80   30.00    --  -30.00  39.46 -12.90   87
  9  \w    -69.00  -3.40   0.80   30.00    --  -30.00  81.40 -28.90   82
 10  \w    -69.00  -3.40   0.80   30.00    --  -30.00  81.40 151.10   82
 11  \w    -23.00  14.60   0.80   30.00    --   25.00  81.40 151.10   47
 12  \w    -23.00  14.60   0.80   30.00    --   25.00  81.40 -28.90   47
 13  \w    -48.00 -16.00   0.80   30.00    --   25.00 134.60 -56.90   40
 14  \w    -48.00 -15.20   0.80   30.00    --   25.00 134.60 123.10   41
 15  \w    -96.00 -30.40   0.80   30.00    --  -25.00 134.60 123.10   82
 16  \w    -96.00 -30.40   0.80   30.00    --  -25.00 134.60 -56.90   82
;
_diffrn_measurement_device 'four-circle diffractometer'
_diffrn_measurement_device_type 'Xcalibur, Eos'
_diffrn_measurement_method '\w and \f scans'
_diffrn_orient_matrix_type 'CrysAlisPro convention (1999,Acta A55,543-557)'
_diffrn_orient_matrix_UB_11 0.0284147000
_diffrn_orient_matrix_UB_12 -0.0025242000
_diffrn_orient_matrix_UB_13 0.0407553000
_diffrn_orient_matrix_UB_21 0.0209510000
_diffrn_orient_matrix_UB_22 0.1017488000
_diffrn_orient_matrix_UB_23 -0.0220372000
_diffrn_orient_matrix_UB_31 -0.0127868000
_diffrn_orient_matrix_UB_32 0.1608187000
_diffrn_orient_matrix_UB_33 0.0146248000
_diffrn_radiation_monochromator graphite
_diffrn_radiation_probe x-ray
_diffrn_radiation_type 'Mo K\a'
_diffrn_radiation_wavelength 0.71073
_diffrn_reflns_av_R_equivalents 0.1392
_diffrn_reflns_av_unetI/netI 0.1841
_diffrn_reflns_Laue_measured_fraction_full 0.530
_diffrn_reflns_Laue_measured_fraction_max 0.443
_diffrn_reflns_limit_h_max 22
_diffrn_reflns_limit_h_min -21
_diffrn_reflns_limit_k_max 4
_diffrn_reflns_limit_k_min -4
_diffrn_reflns_limit_l_max 17
_diffrn_reflns_limit_l_min -16
_diffrn_reflns_number 2630
_diffrn_reflns_point_group_measured_fraction_full 0.530
_diffrn_reflns_point_group_measured_fraction_max 0.443
_diffrn_reflns_theta_full 25.242
_diffrn_reflns_theta_max 28.325
_diffrn_reflns_theta_min 4.440
_diffrn_source 'fine-focus sealed X-ray tube'
_diffrn_source_type 'Enhance (Mo) X-ray Source'
_exptl_absorpt_coefficient_mu 0.122
_exptl_absorpt_correction_T_max 0.576
_exptl_absorpt_correction_T_min 0.451
_exptl_absorpt_correction_type gaussian
_exptl_absorpt_process_details
;
CrysAlisPro 1.171.41.93a (Rigaku Oxford Diffraction, 2020)
Numerical absorption correction based on gaussian integration over
a multifaceted crystal model (Absorb Angel (2004) J. Appl. Cryst. 37:486-492)
;
_exptl_crystal_colour colourless
_exptl_crystal_colour_primary colourless
_exptl_crystal_density_diffrn 1.615
_exptl_crystal_description plate
_exptl_crystal_F_000 544
_exptl_crystal_preparation 'mounted in a diamond-anvil cell '
_exptl_crystal_recrystallization_method
; Single crystal grown at ambient conditions from EtOH:DMSO (1:1 vol. ratio) 
mounted in diamond anvil cell
;
_exptl_crystal_size_max 0.328
_exptl_crystal_size_mid 0.153
_exptl_crystal_size_min 0.026
_refine_diff_density_max 0.248
_refine_diff_density_min -0.208
_refine_diff_density_rms 0.056
_refine_ls_extinction_method none
_refine_ls_goodness_of_fit_ref 1.032
_refine_ls_hydrogen_treatment constr
_refine_ls_matrix_type full
_refine_ls_number_parameters 89
_refine_ls_number_reflns 585
_refine_ls_number_restraints 44
_refine_ls_restrained_S_all 1.003
_refine_ls_R_factor_all 0.2318
_refine_ls_R_factor_gt 0.0765
_refine_ls_shift/su_max 0.000
_refine_ls_shift/su_mean 0.000
_refine_ls_structure_factor_coef Fsqd
_refine_ls_weighting_details 'w=1/[\s^2^(Fo^2^)+(0.0511P)^2^] where P=(Fo^2^+2Fc^2^)/3'
_refine_ls_weighting_scheme calc
_refine_ls_wR_factor_gt 0.1312
_refine_ls_wR_factor_ref 0.1944
_reflns_Friedel_coverage 0.000
_reflns_number_gt 226
_reflns_number_total 585
_reflns_threshold_expression 'I > 2\s(I)'
_cod_data_source_file yc5045.cif
_cod_data_source_block BIPYMA_195
_cod_original_cell_volume 1070.4(10)
_cod_database_code 1571139
_shelx_shelxl_version_number 2014/7
_chemical_oxdiff_formula 'C10H8N4, C3H4O4'
_shelx_space_group_comment
;
The symmetry employed for this shelxl refinement is uniquely defined
by the following loop, which should always be used as a source of
symmetry information in preference to the above space-group names.
They are only intended as comments.
;
_shelx_estimated_absorpt_t_max 0.997
_shelx_estimated_absorpt_t_min 0.961
_exptl_oxdiff_absorpt_process_details
;
Gaussian integration over a grid
of 16 x 16 x 16 points =  4096 total grid points
  Based upon method of Burnham (1966)

 Data corrected for diamond-anvil cell absorption
 Note that exptl_absorpt_correction_tmin and _tmax
 the total correction factors applied to the intensities
 The individual factors are: 
         range of dac transmission factors (min-max)      0.453     0.578
         range of gasket transmission (min-max)           1.000     1.000
         range of P media transmission (min-max)          1.000     1.000

 thickness of diamond anvil 1: 13.500 mm, mu =  0.0202 mm-1
       thickness of platten 1:  0.000 mm, mu =  0.0000 mm-1

 thickness of diamond anvil 2: 13.500 mm, mu =  0.0202 mm-1
       thickness of platten 2:  0.000 mm, mu =  0.0000 mm-1

    Gasket shadowing corrections were made based upon
    Gasket thickness = 150.0 microns, radius = 191.0 microns
    Gasket absorption coeff =         0.00 mm-1
    REFLECTION WAS CONSIDERED TOTALLY OBSCURED IF 
 FRACTION CRYSTAL ILLUMINATED WAS LESS THAN 0.00

    Non-absorbing pressure medium
;
_olex2_refinement_description
;
1. Fixed Uiso
 At 1.2 times of:
  All C(H) groups, All C(H,H) groups, All N(H) groups
 At 1.5 times of:
  All O(H) groups
2. Restrained distances
 C8-C7
 1.5 with sigma of 0.002
3. Rigid bond restraints
 N1, C2, C3, C4, C5, C6
 with sigma for 1-2 distances of 0.01 and sigma for 1-3 distances of 0.01
 C7, C8
 with sigma for 1-2 distances of 0.01 and sigma for 1-3 distances of 0.01
4. Uiso/Uaniso restraints and constraints
C2 \\sim C3 \\sim C4 \\sim C5 \\sim C6: within 2A with sigma of 0.01 and sigma
for terminal atoms of 0.02 within 2A
C7 \\sim C8: within 2A with sigma of 0.01 and sigma for terminal atoms of 0.02
within 2A
5. Others
 Sof(H1)=1-FVAR(1)
 Sof(H1A)=FVAR(1)
 Fixed Sof: H8A(0.5) H8B(0.5)
6.a Secondary CH2 refined with riding coordinates:
 C8(H8A,H8B)
6.b Aromatic/amide H refined with riding coordinates:
 N1(H1), C2(H2), C3(H3), C5(H5), C6(H6)
6.c Idealised tetrahedral OH refined as rotating group:
 O1(H1A)
;
_ins_header
;
TITL BIPYMA_201_final_56 in C2/c 
REM C2/c (#15 in standard setting)
CELL 0.71073  19.661883   3.726357  15.210668  90.0000 106.1647  90.0000
ZERR    3.00   0.008993   0.000564   0.010276   0.0000   0.0688   0.0000
LATT  7
SYMM -x, y,-z+1/2 
SFAC C H N O
UNIT 39.00 36.00 12.00 12.00
SIZE 0.03 0.15 0.33
TREF
HKLF 4
END
;
_olex2_submission_special_instructions 'No special instructions were received'
_oxdiff_exptl_absorpt_empirical_details
;
Empirical correction (ABSPACK) includes:
- Absorption correction using spherical harmonics
- Frame scaling
;
_oxdiff_exptl_absorpt_empirical_full_max 1.542
_oxdiff_exptl_absorpt_empirical_full_min 0.778

loop_
_space_group_symop_operation_xyz
'x, y, z'
'-x, y, -z+1/2'
'x+1/2, y+1/2, z'
'-x+1/2, y+1/2, -z+1/2'
'-x, -y, -z'
'x, -y, z-1/2'
'-x+1/2, -y+1/2, -z'
'x+1/2, -y+1/2, z-1/2'

loop_
_atom_site_label
_atom_site_type_symbol
_atom_site_fract_x
_atom_site_fract_y
_atom_site_fract_z
_atom_site_U_iso_or_equiv
_atom_site_adp_type
_atom_site_occupancy
_atom_site_site_symmetry_order
_atom_site_calc_flag
_atom_site_refinement_flags_posn
_atom_site_refinement_flags_adp
_atom_site_refinement_flags_occupancy
_atom_site_disorder_assembly
_atom_site_disorder_group
O1 O 0.4740(5) -0.0106(14) 0.3663(7) 0.045(5) Uani 1 1 d . . . . .
H1A H 0.4434 0.1074 0.3803 0.068 Uiso 0.80(11) 1 calc R U P A 1
O2 O 0.3879(5) -0.0717(15) 0.2349(9) 0.050(6) Uani 1 1 d . . . . .
C7 C 0.4491(8) -0.1353(16) 0.2857(14) 0.028(5) Uani 1 1 d D U . . .
C8 C 0.5000 -0.3526(19) 0.2500 0.032(6) Uani 1 2 d DS TU P . .
H8A H 0.5269 -0.5064 0.2988 0.039 Uiso 0.5 1 calc R U P . .
H8B H 0.4731 -0.5064 0.2012 0.039 Uiso 0.5 1 calc R U P . .
N1 N 0.3821(6) 0.3508(15) 0.4190(9) 0.033(4) Uani 1 1 d . U . . .
H1 H 0.4144 0.2446 0.4004 0.040 Uiso 0.20(11) 1 calc R U P A 2
C2 C 0.3167(8) 0.3934(19) 0.3601(12) 0.039(4) Uani 1 1 d . U . . .
H2 H 0.3074 0.3221 0.2993 0.047 Uiso 1 1 calc R U . . .
C3 C 0.2639(7) 0.5468(17) 0.3928(10) 0.038(4) Uani 1 1 d . U . . .
H3 H 0.2183 0.5662 0.3538 0.046 Uiso 1 1 calc R U . . .
C4 C 0.2770(7) 0.6682(17) 0.4796(11) 0.028(4) Uani 1 1 d . U . . .
C5 C 0.3445(7) 0.6241(17) 0.5373(11) 0.036(4) Uani 1 1 d . U . . .
H5 H 0.3548 0.6977 0.5980 0.044 Uiso 1 1 calc R U . . .
C6 C 0.3974(8) 0.4676(18) 0.5041(11) 0.041(4) Uani 1 1 d . U . . .
H6 H 0.4434 0.4464 0.5421 0.050 Uiso 1 1 calc R U . . .

loop_
_atom_site_aniso_label
_atom_site_aniso_U_11
_atom_site_aniso_U_22
_atom_site_aniso_U_33
_atom_site_aniso_U_23
_atom_site_aniso_U_13
_atom_site_aniso_U_12
O1 0.051(10) 0.043(3) 0.053(12) -0.006(4) 0.033(11) 0.002(3)
O2 0.039(11) 0.073(4) 0.034(15) 0.006(4) 0.005(13) 0.011(5)
C7 0.030(11) 0.030(4) 0.023(14) 0.001(5) 0.007(13) -0.004(4)
C8 0.040(12) 0.034(4) 0.024(15) 0.000 0.012(13) 0.000
N1 0.046(8) 0.036(3) 0.016(11) 0.007(4) 0.005(9) 0.004(4)
C2 0.040(8) 0.062(4) 0.013(10) -0.007(5) 0.004(8) 0.000(5)
C3 0.036(7) 0.063(4) 0.014(10) -0.001(5) 0.005(8) 0.000(4)
C4 0.032(7) 0.037(3) 0.013(10) 0.000(4) 0.003(9) 0.002(4)
C5 0.037(7) 0.051(4) 0.017(10) 0.000(4) -0.001(8) 0.015(4)
C6 0.036(8) 0.062(4) 0.021(10) -0.003(5) -0.001(8) 0.010(5)

loop_
_atom_type_symbol
_atom_type_description
_atom_type_scat_dispersion_real
_atom_type_scat_dispersion_imag
_atom_type_scat_source
C C 0.0033 0.0016 'International Tables Vol C Tables 4.2.6.8 and 6.1.1.4'
H H 0.0000 0.0000 'International Tables Vol C Tables 4.2.6.8 and 6.1.1.4'
N N 0.0061 0.0033 'International Tables Vol C Tables 4.2.6.8 and 6.1.1.4'
O O 0.0106 0.0060 'International Tables Vol C Tables 4.2.6.8 and 6.1.1.4'

loop_
_exptl_crystal_face_index_h
_exptl_crystal_face_index_k
_exptl_crystal_face_index_l
_exptl_crystal_face_perp_dist
-17 1 20 0.1626
2 -5 4 0.0794
17 0 -20 0.1487
-1 5 -5 0.0546
-26 0 -14 0.0105
26 0 14 0.0155

loop_
_geom_angle_atom_site_label_1
_geom_angle_atom_site_label_2
_geom_angle_atom_site_label_3
_geom_angle
_geom_angle_site_symmetry_1
_geom_angle_site_symmetry_3
_geom_angle_publ_flag
C7 O1 H1A 109.5 . . ?
O1 C7 C8 115.4(15) . . ?
O2 C7 O1 124.5(6) . . ?
O2 C7 C8 120.0(17) . . ?
C7 C8 C7 114.7(7) 2_655 . ?
C7 C8 H8A 108.6 2_655 . ?
C7 C8 H8A 108.6 . . ?
C7 C8 H8B 108.6 2_655 . ?
C7 C8 H8B 108.6 . . ?
H8A C8 H8B 107.6 . . ?
C2 N1 H1 119.1 . . ?
C6 N1 H1 119.1 . . ?
C6 N1 C2 121.8(11) . . ?
N1 C2 H2 120.8 . . ?
N1 C2 C3 118.4(15) . . ?
C3 C2 H2 120.8 . . ?
C2 C3 H3 119.1 . . ?
C4 C3 C2 121.8(15) . . ?
C4 C3 H3 119.1 . . ?
C3 C4 C4 125.1(19) . 7_566 ?
C3 C4 C5 118.0(10) . . ?
C5 C4 C4 116.8(18) . 7_566 ?
C4 C5 H5 120.1 . . ?
C4 C5 C6 119.8(15) . . ?
C6 C5 H5 120.1 . . ?
N1 C6 C5 120.0(16) . . ?
N1 C6 H6 120.0 . . ?
C5 C6 H6 120.0 . . ?

loop_
_geom_bond_atom_site_label_1
_geom_bond_atom_site_label_2
_geom_bond_distance
_geom_bond_site_symmetry_2
_geom_bond_publ_flag
O1 H1A 0.8200 . ?
O1 C7 1.27(2) . ?
O2 C7 1.26(2) . ?
C7 C8 1.501(2) . ?
C8 C7 1.501(2) 2_655 ?
C8 H8A 0.9700 . ?
C8 H8B 0.9700 . ?
N1 H1 0.8600 . ?
N1 C2 1.356(19) . ?
N1 C6 1.318(18) . ?
C2 H2 0.9300 . ?
C2 C3 1.394(11) . ?
C3 H3 0.9300 . ?
C3 C4 1.351(19) . ?
C4 C4 1.501(16) 7_566 ?
C4 C5 1.38(2) . ?
C5 H5 0.9300 . ?
C5 C6 1.405(11) . ?
C6 H6 0.9300 . ?

loop_
_geom_torsion_atom_site_label_1
_geom_torsion_atom_site_label_2
_geom_torsion_atom_site_label_3
_geom_torsion_atom_site_label_4
_geom_torsion
_geom_torsion_site_symmetry_1
_geom_torsion_site_symmetry_2
_geom_torsion_site_symmetry_3
_geom_torsion_site_symmetry_4
_geom_torsion_publ_flag
O1 C7 C8 C7 -79.9(7) . . . 2_655 ?
O2 C7 C8 C7 96.4(10) . . . 2_655 ?
N1 C2 C3 C4 3.2(11) . . . . ?
C2 N1 C6 C5 3.5(11) . . . . ?
C2 C3 C4 C4 -179.2(7) . . . 7_566 ?
C2 C3 C4 C5 -2.4(11) . . . . ?
C3 C4 C5 C6 2.1(11) . . . . ?
C4 C4 C5 C6 179.1(6) 7_566 . . . ?
C4 C5 C6 N1 -2.6(11) . . . . ?
C6 N1 C2 C3 -3.8(11) . . . . ?

loop_
_exptl_oxdiff_crystal_face_indexfrac_h
_exptl_oxdiff_crystal_face_indexfrac_k
_exptl_oxdiff_crystal_face_indexfrac_l
_exptl_oxdiff_crystal_face_x
_exptl_oxdiff_crystal_face_y
_exptl_oxdiff_crystal_face_z
-17.4161 0.5455 19.6325 0.3039 -0.7420 0.5975
2.1062 -5.1139 4.0235 0.2367 -0.5649 -0.7905
17.2648 -0.2764 -19.7970 -0.3156 0.7699 -0.5547
-1.1719 5.0724 -5.0612 -0.2524 0.6031 0.7567
-26.0718 0.0818 -13.8068 -1.3037 -0.2336 0.1446
25.9711 -0.0817 13.8086 1.3009 0.2315 -0.1433
